data_2222470
loop_
_publ_author_name
'Lo, Kong Mun'
'Ng, Seik Weng'

_publ_section_title
;
 Di-\m-hydroxido-bis[bromidodi-<i>p</i>-tolyltin(IV)]
;
_journal_coeditor_code TK2460
_journal_issue 7
_journal_name_full 'Acta Crystallographica Section E'
_journal_page_first m716
_journal_paper_doi 10.1107/S1600536809019758
_journal_volume 65
_journal_year 2009
_chemical_formula_iupac '[Sn2 Br2 (C7 H7)4 (O H)2]'
_chemical_formula_moiety 'C28 H30 Br2 O2 Sn2'
_chemical_formula_sum 'C28 H30 Br2 O2 Sn2'
_chemical_formula_weight 795.72
_chemical_name_systematic
;
Di-\m-hydroxido-bis[bromidodi-<i>p</i>-tolyltin(IV)]
;
_space_group_IT_number 2
_symmetry_cell_setting triclinic
_symmetry_space_group_name_Hall '-P 1'
_symmetry_space_group_name_H-M 'P -1'
_atom_sites_solution_hydrogens geom
_atom_sites_solution_primary direct
_atom_sites_solution_secondary difmap
_audit_creation_method SHELXL-97
_cell_angle_alpha 77.092(2)
_cell_angle_beta 86.552(2)
_cell_angle_gamma 68.204(2)
_cell_formula_units_Z 2
_cell_length_a 10.9971(3)
_cell_length_b 11.5391(3)
_cell_length_c 12.1969(3)
_cell_measurement_reflns_used 3015
_cell_measurement_temperature 100(2)
_cell_measurement_theta_max 28.0
_cell_measurement_theta_min 2.2
_cell_volume 1400.34(7)
_computing_cell_refinement 'SAINT (Bruker, 2007)'
_computing_data_collection 'APEX2 (Bruker, 2007)'
_computing_data_reduction 'SAINT (Bruker, 2007)'
_computing_molecular_graphics 'X-SEED (Barbour, 2001)'
_computing_publication_material 'publCIF (Westrip, 2009)'
_computing_structure_refinement 'SHELXL97 (Sheldrick, 2008)'
_computing_structure_solution 'SHELXS97 (Sheldrick, 2008)'
_diffrn_ambient_temperature 100(2)
_diffrn_measured_fraction_theta_full 0.988
_diffrn_measured_fraction_theta_max 0.988
_diffrn_measurement_device_type 'Bruker SMART APEX'
_diffrn_measurement_method \w
_diffrn_radiation_monochromator graphite
_diffrn_radiation_source 'fine-focus sealed tube'
_diffrn_radiation_type MoK\a
_diffrn_radiation_wavelength 0.71073
_diffrn_reflns_av_R_equivalents 0.056
_diffrn_reflns_av_sigmaI/netI 0.096
_diffrn_reflns_limit_h_max 13
_diffrn_reflns_limit_h_min -13
_diffrn_reflns_limit_k_max 13
_diffrn_reflns_limit_k_min -12
_diffrn_reflns_limit_l_max 14
_diffrn_reflns_limit_l_min -14
_diffrn_reflns_number 9026
_diffrn_reflns_theta_full 25.0
_diffrn_reflns_theta_max 25.0
_diffrn_reflns_theta_min 1.7
_diffrn_standards_decay_% 0
_diffrn_standards_interval_count 0
_diffrn_standards_interval_time 0
_diffrn_standards_number 0
_exptl_absorpt_coefficient_mu 4.660
_exptl_absorpt_correction_T_max 0.800
_exptl_absorpt_correction_T_min 0.292
_exptl_absorpt_correction_type multi-scan
_exptl_absorpt_process_details '(SADABS; Sheldrick, 1996)'
_exptl_crystal_colour Colorless
_exptl_crystal_density_diffrn 1.887
_exptl_crystal_density_method 'not measured'
_exptl_crystal_description Plate
_exptl_crystal_F_000 768
_exptl_crystal_size_max 0.35
_exptl_crystal_size_mid 0.05
_exptl_crystal_size_min 0.05
_refine_diff_density_max 2.96
_refine_diff_density_min -3.19
_refine_ls_extinction_method none
_refine_ls_goodness_of_fit_ref 1.05
_refine_ls_hydrogen_treatment constr
_refine_ls_matrix_type full
_refine_ls_number_parameters 311
_refine_ls_number_reflns 4871
_refine_ls_number_restraints 180
_refine_ls_restrained_S_all 1.04
_refine_ls_R_factor_all 0.106
_refine_ls_R_factor_gt 0.076
_refine_ls_shift/su_max 0.001
_refine_ls_shift/su_mean 0.001
_refine_ls_structure_factor_coef Fsqd
_refine_ls_weighting_details 'calc w=1/[\s^2^(Fo^2^)+(0.1452P)^2^] where P=(Fo^2^+2Fc^2^)/3'
_refine_ls_weighting_scheme calc
_refine_ls_wR_factor_gt 0.198
_refine_ls_wR_factor_ref 0.227
_reflns_number_gt 3367
_reflns_number_total 4871
_reflns_threshold_expression I>2\s(I)
_cod_data_source_file tk2460.cif
_cod_data_source_block I
_cod_depositor_comments
;
The following automatic conversions were performed:
'_symmetry_cell_setting' value 'Triclinic' changed to 'triclinic'
according to '/home/saulius/struct/CIF-dictionaries/cif_core.dic'
dictionary named 'cif_core.dic' version 2.4.1 from
2010-06-29.

'_exptl_absorpt_correction_type' value 'Multi-scan' changed
to 'multi-scan' according to
'/home/saulius/struct/CIF-dictionaries/cif_core.dic' dictionary named
'cif_core.dic' version 2.4.1 from 2010-06-29.

Automatic conversion script
Id: cif_fix_enum 1527 2010-12-29 10:47:43Z saulius 

The following automatic conversions were performed:

'_symmetry_cell_setting' value 'Triclinic' changed to 'triclinic'
according to /home/saulius/struct/CIF-dictionaries/cif_core.dic
dictionary named 'cif_core.dic' version 2.4.1 from
2010-06-29.

'_exptl_absorpt_correction_type' value 'Multi-scan'
changed to 'multi-scan' according to
/home/saulius/struct/CIF-dictionaries/cif_core.dic dictionary named
'cif_core.dic' version 2.4.1 from 2010-06-29.

Automatic conversion script
Id: cif_fix_values 1715 2011-07-08 13:25:40Z adriana 
;
_cod_original_cell_volume 1400.34(6)
_cod_database_code 2222470
_cod_database_fobs_code 2222470

loop_
_symmetry_equiv_pos_as_xyz
'x, y, z'
'-x, -y, -z'

loop_
_atom_site_type_symbol
_atom_site_label
_atom_site_fract_x
_atom_site_fract_y
_atom_site_fract_z
_atom_site_U_iso_or_equiv
_atom_site_adp_type
_atom_site_calc_flag
_atom_site_refinement_flags
_atom_site_occupancy
_atom_site_disorder_assembly
_atom_site_disorder_group
Sn Sn1 0.62921(7) 0.55224(9) 0.51125(6) 0.0230(3) Uani d . 1 . .
Sn Sn2 0.64941(7) 0.38277(9) 0.05546(6) 0.0247(3) Uani d . 1 . .
Br Br1 0.68040(11) 0.63918(14) 0.67783(9) 0.0280(4) Uani d . 1 . .
Br Br2 0.67660(12) 0.23425(14) 0.25580(10) 0.0302(4) Uani d . 1 . .
O O1 0.4708(7) 0.5278(8) 0.5909(6) 0.0248(19) Uani d U 1 . .
H H1 0.4458 0.5453 0.6538 0.030 Uiso calc R 1 . .
O O2 0.4555(7) 0.4658(8) 0.0890(6) 0.0244(19) Uani d U 1 . .
H H2 0.4206 0.4451 0.1496 0.029 Uiso calc R 1 . .
C C1 0.5776(11) 0.7262(12) 0.3905(10) 0.024(3) Uani d U 1 . .
C C2 0.6189(12) 0.7250(13) 0.2814(10) 0.029(3) Uani d U 1 . .
H H2a 0.6689 0.6469 0.2599 0.035 Uiso calc R 1 . .
C C3 0.5850(12) 0.8423(14) 0.2031(11) 0.031(3) Uani d U 1 . .
H H3 0.6153 0.8416 0.1285 0.038 Uiso calc R 1 . .
C C4 0.5107(11) 0.9574(13) 0.2283(10) 0.029(3) Uani d U 1 . .
C C5 0.4709(12) 0.9557(13) 0.3400(10) 0.029(3) Uani d U 1 . .
H H5 0.4197 1.0340 0.3606 0.034 Uiso calc R 1 . .
C C6 0.5041(11) 0.8434(13) 0.4206(10) 0.028(3) Uani d U 1 . .
H H6 0.4777 0.8449 0.4960 0.033 Uiso calc R 1 . .
C C7 0.4664(13) 1.0812(15) 0.1414(11) 0.039(3) Uani d U 1 . .
H H7A 0.5365 1.0817 0.0879 0.058 Uiso calc R 1 . .
H H7B 0.4458 1.1530 0.1786 0.058 Uiso calc R 1 . .
H H7C 0.3881 1.0895 0.1011 0.058 Uiso calc R 1 . .
C C8 0.8096(11) 0.3956(13) 0.5251(10) 0.026(3) Uani d U 1 . .
C C9 0.8241(12) 0.2834(13) 0.4902(10) 0.031(3) Uani d U 1 . .
H H9 0.7496 0.2743 0.4631 0.037 Uiso calc R 1 . .
C C10 0.9453(13) 0.1859(15) 0.4946(11) 0.036(3) Uani d U 1 . .
H H10 0.9535 0.1107 0.4702 0.043 Uiso calc R 1 . .
C C11 1.0547(12) 0.1972(14) 0.5344(10) 0.031(3) Uani d U 1 . .
C C12 1.0404(13) 0.3050(15) 0.5719(12) 0.040(4) Uani d U 1 . .
H H12 1.1143 0.3120 0.6025 0.048 Uiso calc R 1 . .
C C13 0.9190(13) 0.4043(16) 0.5658(12) 0.041(4) Uani d U 1 . .
H H13 0.9117 0.4792 0.5901 0.049 Uiso calc R 1 . .
C C14 1.1892(13) 0.0913(16) 0.5399(13) 0.045(4) Uani d U 1 . .
H H14A 1.2457 0.1205 0.4844 0.067 Uiso calc R 1 . .
H H14B 1.1802 0.0155 0.5234 0.067 Uiso calc R 1 . .
H H14C 1.2282 0.0698 0.6154 0.067 Uiso calc R 1 . .
C C15 0.7678(11) 0.4819(14) 0.0875(10) 0.028(3) Uani d U 1 . .
C C16 0.8608(11) 0.4277(12) 0.1749(9) 0.023(3) Uani d U 1 . .
H H16 0.8676 0.3492 0.2245 0.027 Uiso calc R 1 . .
C C17 0.9444(12) 0.4905(13) 0.1889(10) 0.030(3) Uani d U 1 . .
H H17 1.0081 0.4528 0.2486 0.035 Uiso calc R 1 . .
C C18 0.9376(12) 0.6030(14) 0.1205(11) 0.032(3) Uani d U 1 . .
C C19 0.8446(12) 0.6556(15) 0.0312(11) 0.035(3) Uani d U 1 . .
H H19 0.8385 0.7338 -0.0186 0.042 Uiso calc R 1 . .
C C20 0.7623(12) 0.5951(13) 0.0151(10) 0.031(3) Uani d U 1 . .
H H20 0.7010 0.6314 -0.0463 0.037 Uiso calc R 1 . .
C C21 1.0280(13) 0.6689(15) 0.1349(12) 0.040(4) Uani d U 1 . .
H H21A 1.0536 0.7054 0.0609 0.060 Uiso calc R 1 . .
H H21B 1.1063 0.6070 0.1783 0.060 Uiso calc R 1 . .
H H21C 0.9833 0.7373 0.1751 0.060 Uiso calc R 1 . .
C C22 0.7048(11) 0.2359(13) -0.0370(10) 0.027(3) Uani d U 1 . .
C C23 0.6804(12) 0.2653(14) -0.1532(10) 0.030(3) Uani d U 1 . .
H H23 0.6283 0.3495 -0.1909 0.036 Uiso calc R 1 . .
C C24 0.7342(13) 0.1684(14) -0.2122(10) 0.033(3) Uani d U 1 . .
H H24 0.7131 0.1866 -0.2901 0.039 Uiso calc R 1 . .
C C25 0.8156(13) 0.0490(15) -0.1629(11) 0.035(3) Uani d U 1 . .
C C26 0.8421(13) 0.0196(15) -0.0484(12) 0.037(3) Uani d U 1 . .
H H26 0.8979 -0.0639 -0.0123 0.045 Uiso calc R 1 . .
C C27 0.7869(12) 0.1125(13) 0.0126(10) 0.031(3) Uani d U 1 . .
H H27 0.8053 0.0918 0.0912 0.037 Uiso calc R 1 . .
C C28 0.8804(14) -0.0516(15) -0.2323(12) 0.041(4) Uani d U 1 . .
H H28A 0.9194 -0.0147 -0.2987 0.061 Uiso calc R 1 . .
H H28B 0.8146 -0.0799 -0.2563 0.061 Uiso calc R 1 . .
H H28C 0.9490 -0.1248 -0.1866 0.061 Uiso calc R 1 . .

loop_
_atom_site_aniso_label
_atom_site_aniso_U_11
_atom_site_aniso_U_22
_atom_site_aniso_U_33
_atom_site_aniso_U_12
_atom_site_aniso_U_13
_atom_site_aniso_U_23
Sn1 0.0242(4) 0.0333(6) 0.0114(4) -0.0063(4) 0.0016(3) -0.0123(4)
Sn2 0.0272(5) 0.0359(6) 0.0117(4) -0.0082(4) 0.0011(3) -0.0127(4)
Br1 0.0312(6) 0.0416(9) 0.0135(6) -0.0108(6) 0.0014(5) -0.0155(6)
Br2 0.0346(7) 0.0402(9) 0.0134(6) -0.0085(6) 0.0002(5) -0.0104(6)
O1 0.027(4) 0.037(5) 0.012(4) -0.009(4) 0.005(3) -0.014(4)
O2 0.024(4) 0.034(5) 0.014(4) -0.007(3) 0.003(3) -0.012(3)
C1 0.025(5) 0.025(6) 0.017(5) -0.002(5) -0.005(4) -0.004(5)
C2 0.031(6) 0.031(7) 0.022(6) -0.008(5) -0.002(4) -0.005(5)
C3 0.033(6) 0.039(7) 0.023(6) -0.010(5) 0.003(5) -0.014(5)
C4 0.029(5) 0.036(7) 0.022(5) -0.007(5) -0.005(4) -0.014(5)
C5 0.029(5) 0.034(7) 0.024(6) -0.008(5) -0.001(4) -0.016(5)
C6 0.029(5) 0.036(7) 0.016(5) -0.005(5) -0.001(4) -0.013(5)
C7 0.038(6) 0.046(7) 0.030(6) -0.013(5) 0.000(5) -0.009(6)
C8 0.024(5) 0.036(7) 0.015(5) -0.002(5) 0.004(4) -0.014(5)
C9 0.033(6) 0.033(7) 0.024(6) -0.006(5) -0.004(5) -0.010(5)
C10 0.043(6) 0.042(7) 0.026(6) -0.011(5) -0.002(5) -0.020(5)
C11 0.031(6) 0.040(7) 0.018(5) -0.010(5) 0.002(4) -0.005(5)
C12 0.034(6) 0.051(8) 0.035(6) -0.009(5) -0.002(5) -0.018(6)
C13 0.038(6) 0.047(8) 0.042(7) -0.015(6) 0.003(5) -0.019(6)
C14 0.042(6) 0.046(8) 0.040(7) -0.005(6) -0.001(5) -0.014(6)
C15 0.023(5) 0.040(7) 0.024(6) -0.011(5) 0.005(4) -0.018(5)
C16 0.028(5) 0.025(6) 0.014(5) -0.005(5) 0.001(4) -0.011(5)
C17 0.030(5) 0.039(7) 0.021(5) -0.010(5) 0.004(4) -0.017(5)
C18 0.033(6) 0.038(7) 0.027(6) -0.008(5) 0.009(5) -0.019(5)
C19 0.037(6) 0.041(7) 0.027(6) -0.015(5) 0.003(5) -0.008(5)
C20 0.032(6) 0.041(7) 0.016(5) -0.004(5) -0.009(4) -0.011(5)
C21 0.040(6) 0.051(8) 0.036(6) -0.020(6) -0.003(5) -0.016(6)
C22 0.030(5) 0.032(7) 0.022(5) -0.007(5) -0.002(4) -0.018(5)
C23 0.038(6) 0.036(7) 0.014(5) -0.010(5) -0.003(4) -0.009(5)
C24 0.043(6) 0.036(7) 0.020(5) -0.007(5) -0.003(5) -0.019(5)
C25 0.041(6) 0.045(7) 0.025(6) -0.014(5) 0.000(5) -0.022(5)
C26 0.034(6) 0.039(7) 0.037(6) -0.009(5) 0.000(5) -0.012(6)
C27 0.043(6) 0.031(7) 0.016(5) -0.008(5) -0.007(5) -0.009(5)
C28 0.048(6) 0.044(7) 0.031(6) -0.013(6) 0.005(5) -0.021(6)

loop_
_atom_type_symbol
_atom_type_description
_atom_type_scat_dispersion_real
_atom_type_scat_dispersion_imag
_atom_type_scat_source
C C 0.0033 0.0016 'International Tables Vol C Tables 4.2.6.8 and 6.1.1.4'
H H 0.0000 0.0000 'International Tables Vol C Tables 4.2.6.8 and 6.1.1.4'
O O 0.0106 0.0060 'International Tables Vol C Tables 4.2.6.8 and 6.1.1.4'
Br Br -0.2901 2.4595 'International Tables Vol C Tables 4.2.6.8 and 6.1.1.4'
Sn Sn -0.6537 1.4246 'International Tables Vol C Tables 4.2.6.8 and 6.1.1.4'

loop_
_geom_angle_atom_site_label_1
_geom_angle_atom_site_label_2
_geom_angle_atom_site_label_3
_geom_angle_site_symmetry_1
_geom_angle_site_symmetry_3
_geom_angle
_geom_angle_publ_flag
O1 Sn1 C8 . . 119.8(4) ?
O1 Sn1 C1 . . 112.0(4) ?
C8 Sn1 C1 . . 126.5(5) ?
O1 Sn1 O1 . 2_666 69.1(3) ?
C8 Sn1 O1 . 2_666 94.3(4) ?
C1 Sn1 O1 . 2_666 91.6(4) ?
O1 Sn1 Br1 . . 90.9(2) ?
C8 Sn1 Br1 . . 95.4(3) ?
C1 Sn1 Br1 . . 96.5(3) ?
O1 Sn1 Br1 2_666 . 160.0(2) ?
O2 Sn2 C22 . . 118.3(4) ?
O2 Sn2 C15 . . 114.3(4) ?
C22 Sn2 C15 . . 126.0(5) ?
O2 Sn2 O2 . 2_665 69.2(4) ?
C22 Sn2 O2 . 2_665 93.8(4) ?
C15 Sn2 O2 . 2_665 93.7(4) ?
O2 Sn2 Br2 . . 87.4(2) ?
C22 Sn2 Br2 . . 96.9(3) ?
C15 Sn2 Br2 . . 96.7(3) ?
O2 Sn2 Br2 2_665 . 156.6(2) ?
Sn1 O1 Sn1 . 2_666 110.9(3) ?
Sn1 O1 H1 . . 124.6 ?
Sn1 O1 H1 2_666 . 124.6 ?
Sn2 O2 Sn2 . 2_665 110.8(4) ?
Sn2 O2 H2 . . 124.6 ?
Sn2 O2 H2 2_665 . 124.6 ?
C2 C1 C6 . . 119.9(11) ?
C2 C1 Sn1 . . 119.4(10) ?
C6 C1 Sn1 . . 120.7(9) ?
C1 C2 C3 . . 118.2(13) ?
C1 C2 H2a . . 120.9 ?
C3 C2 H2a . . 120.9 ?
C4 C3 C2 . . 123.6(12) ?
C4 C3 H3 . . 118.2 ?
C2 C3 H3 . . 118.2 ?
C3 C4 C5 . . 116.9(13) ?
C3 C4 C7 . . 123.0(12) ?
C5 C4 C7 . . 120.0(13) ?
C6 C5 C4 . . 121.7(13) ?
C6 C5 H5 . . 119.2 ?
C4 C5 H5 . . 119.2 ?
C5 C6 C1 . . 119.7(11) ?
C5 C6 H6 . . 120.2 ?
C1 C6 H6 . . 120.2 ?
C4 C7 H7A . . 109.5 ?
C4 C7 H7B . . 109.5 ?
H7A C7 H7B . . 109.5 ?
C4 C7 H7C . . 109.5 ?
H7A C7 H7C . . 109.5 ?
H7B C7 H7C . . 109.5 ?
C13 C8 C9 . . 117.9(12) ?
C13 C8 Sn1 . . 119.5(11) ?
C9 C8 Sn1 . . 122.6(9) ?
C10 C9 C8 . . 120.9(12) ?
C10 C9 H9 . . 119.5 ?
C8 C9 H9 . . 119.5 ?
C11 C10 C9 . . 120.3(14) ?
C11 C10 H10 . . 119.8 ?
C9 C10 H10 . . 119.8 ?
C12 C11 C10 . . 119.0(12) ?
C12 C11 C14 . . 119.6(12) ?
C10 C11 C14 . . 121.3(14) ?
C11 C12 C13 . . 120.8(13) ?
C11 C12 H12 . . 119.6 ?
C13 C12 H12 . . 119.6 ?
C8 C13 C12 . . 121.1(15) ?
C8 C13 H13 . . 119.5 ?
C12 C13 H13 . . 119.5 ?
C11 C14 H14A . . 109.5 ?
C11 C14 H14B . . 109.5 ?
H14A C14 H14B . . 109.5 ?
C11 C14 H14C . . 109.5 ?
H14A C14 H14C . . 109.5 ?
H14B C14 H14C . . 109.5 ?
C20 C15 C16 . . 119.0(12) ?
C20 C15 Sn2 . . 120.5(9) ?
C16 C15 Sn2 . . 120.3(10) ?
C15 C16 C17 . . 119.1(12) ?
C15 C16 H16 . . 120.4 ?
C17 C16 H16 . . 120.4 ?
C18 C17 C16 . . 122.4(12) ?
C18 C17 H17 . . 118.8 ?
C16 C17 H17 . . 118.8 ?
C17 C18 C19 . . 117.8(13) ?
C17 C18 C21 . . 122.2(12) ?
C19 C18 C21 . . 119.9(13) ?
C20 C19 C18 . . 120.8(14) ?
C20 C19 H19 . . 119.6 ?
C18 C19 H19 . . 119.6 ?
C19 C20 C15 . . 120.8(11) ?
C19 C20 H20 . . 119.6 ?
C15 C20 H20 . . 119.6 ?
C18 C21 H21A . . 109.5 ?
C18 C21 H21B . . 109.5 ?
H21A C21 H21B . . 109.5 ?
C18 C21 H21C . . 109.5 ?
H21A C21 H21C . . 109.5 ?
H21B C21 H21C . . 109.5 ?
C27 C22 C23 . . 118.1(12) ?
C27 C22 Sn2 . . 120.1(9) ?
C23 C22 Sn2 . . 120.8(10) ?
C24 C23 C22 . . 118.5(12) ?
C24 C23 H23 . . 120.8 ?
C22 C23 H23 . . 120.8 ?
C25 C24 C23 . . 122.6(12) ?
C25 C24 H24 . . 118.7 ?
C23 C24 H24 . . 118.7 ?
C24 C25 C26 . . 119.2(13) ?
C24 C25 C28 . . 120.9(12) ?
C26 C25 C28 . . 119.8(13) ?
C27 C26 C25 . . 119.3(13) ?
C27 C26 H26 . . 120.4 ?
C25 C26 H26 . . 120.4 ?
C26 C27 C22 . . 122.2(12) ?
C26 C27 H27 . . 118.9 ?
C22 C27 H27 . . 118.9 ?
C25 C28 H28A . . 109.5 ?
C25 C28 H28B . . 109.5 ?
H28A C28 H28B . . 109.5 ?
C25 C28 H28C . . 109.5 ?
H28A C28 H28C . . 109.5 ?
H28B C28 H28C . . 109.5 ?

loop_
_geom_bond_atom_site_label_1
_geom_bond_atom_site_label_2
_geom_bond_site_symmetry_2
_geom_bond_distance
_geom_bond_publ_flag
Sn1 O1 . 2.024(8) ?
Sn1 C8 . 2.115(12) ?
Sn1 C1 . 2.111(12) ?
Sn1 O1 2_666 2.248(8) ?
Sn1 Br1 . 2.6304(14) ?
Sn2 O2 . 2.046(8) ?
Sn2 C22 . 2.126(13) ?
Sn2 C15 . 2.127(13) ?
Sn2 O2 2_665 2.205(8) ?
Sn2 Br2 . 2.6141(15) ?
O1 Sn1 2_666 2.248(8) ?
O1 H1 . 0.8400 ?
O2 Sn2 2_665 2.205(8) ?
O2 H2 . 0.8400 ?
C1 C2 . 1.381(17) ?
C1 C6 . 1.411(18) ?
C2 C3 . 1.405(18) ?
C2 H2a . 0.9500 ?
C3 C4 . 1.368(19) ?
C3 H3 . 0.9500 ?
C4 C5 . 1.404(17) ?
C4 C7 . 1.507(19) ?
C5 C6 . 1.380(18) ?
C5 H5 . 0.9500 ?
C6 H6 . 0.9500 ?
C7 H7A . 0.9800 ?
C7 H7B . 0.9800 ?
C7 H7C . 0.9800 ?
C8 C13 . 1.374(18) ?
C8 C9 . 1.403(19) ?
C9 C10 . 1.383(18) ?
C9 H9 . 0.9500 ?
C10 C11 . 1.384(18) ?
C10 H10 . 0.9500 ?
C11 C12 . 1.37(2) ?
C11 C14 . 1.523(18) ?
C12 C13 . 1.39(2) ?
C12 H12 . 0.9500 ?
C13 H13 . 0.9500 ?
C14 H14A . 0.9800 ?
C14 H14B . 0.9800 ?
C14 H14C . 0.9800 ?
C15 C20 . 1.386(19) ?
C15 C16 . 1.390(16) ?
C16 C17 . 1.402(18) ?
C16 H16 . 0.9500 ?
C17 C18 . 1.357(19) ?
C17 H17 . 0.9500 ?
C18 C19 . 1.406(18) ?
C18 C21 . 1.496(19) ?
C19 C20 . 1.378(19) ?
C19 H19 . 0.9500 ?
C20 H20 . 0.9500 ?
C21 H21A . 0.9800 ?
C21 H21B . 0.9800 ?
C21 H21C . 0.9800 ?
C22 C27 . 1.391(18) ?
C22 C23 . 1.400(16) ?
C23 C24 . 1.390(19) ?
C23 H23 . 0.9500 ?
C24 C25 . 1.357(19) ?
C24 H24 . 0.9500 ?
C25 C26 . 1.383(19) ?
C25 C28 . 1.525(19) ?
C26 C27 . 1.37(2) ?
C26 H26 . 0.9500 ?
C27 H27 . 0.9500 ?
C28 H28A . 0.9800 ?
C28 H28B . 0.9800 ?
C28 H28C . 0.9800 ?

loop_
_geom_hbond_atom_site_label_D
_geom_hbond_atom_site_label_H
_geom_hbond_atom_site_label_A
_geom_hbond_site_symmetry_A
_geom_hbond_distance_DH
_geom_hbond_distance_HA
_geom_hbond_distance_DA
_geom_hbond_angle_DHA
O2 H2 Br1 2_666 0.84 2.49 3.329(8) 173

loop_
_geom_torsion_atom_site_label_1
_geom_torsion_atom_site_label_2
_geom_torsion_atom_site_label_3
_geom_torsion_atom_site_label_4
_geom_torsion_site_symmetry_1
_geom_torsion_site_symmetry_2
_geom_torsion_site_symmetry_3
_geom_torsion_site_symmetry_4
_geom_torsion
_geom_torsion_publ_flag
C8 Sn1 O1 Sn1 . . . 2_666 -82.8(5) ?
C1 Sn1 O1 Sn1 . . . 2_666 83.0(5) ?
O1 Sn1 O1 Sn1 2_666 . . 2_666 0.0 ?
Br1 Sn1 O1 Sn1 . . . 2_666 -179.6(3) ?
C22 Sn2 O2 Sn2 . . . 2_665 -82.9(6) ?
C15 Sn2 O2 Sn2 . . . 2_665 84.5(5) ?
O2 Sn2 O2 Sn2 2_665 . . 2_665 0.0 ?
Br2 Sn2 O2 Sn2 . . . 2_665 -179.4(3) ?
O1 Sn1 C1 C2 . . . . -127.0(9) ?
C8 Sn1 C1 C2 . . . . 37.7(12) ?
O1 Sn1 C1 C2 2_666 . . . -58.9(10) ?
Br1 Sn1 C1 C2 . . . . 139.4(9) ?
O1 Sn1 C1 C6 . . . . 54.4(11) ?
C8 Sn1 C1 C6 . . . . -140.9(9) ?
O1 Sn1 C1 C6 2_666 . . . 122.5(10) ?
Br1 Sn1 C1 C6 . . . . -39.3(10) ?
C6 C1 C2 C3 . . . . -0.4(18) ?
Sn1 C1 C2 C3 . . . . -179.0(9) ?
C1 C2 C3 C4 . . . . -1.6(19) ?
C2 C3 C4 C5 . . . . 2.0(19) ?
C2 C3 C4 C7 . . . . -175.1(12) ?
C3 C4 C5 C6 . . . . -0.4(19) ?
C7 C4 C5 C6 . . . . 176.8(11) ?
C4 C5 C6 C1 . . . . -1.4(18) ?
C2 C1 C6 C5 . . . . 1.8(18) ?
Sn1 C1 C6 C5 . . . . -179.6(9) ?
O1 Sn1 C8 C13 . . . . -123.0(10) ?
C1 Sn1 C8 C13 . . . . 73.4(12) ?
O1 Sn1 C8 C13 2_666 . . . 168.7(10) ?
Br1 Sn1 C8 C13 . . . . -28.8(11) ?
O1 Sn1 C8 C9 . . . . 59.6(11) ?
C1 Sn1 C8 C9 . . . . -104.0(11) ?
O1 Sn1 C8 C9 2_666 . . . -8.8(10) ?
Br1 Sn1 C8 C9 . . . . 153.7(10) ?
C13 C8 C9 C10 . . . . -1.3(19) ?
Sn1 C8 C9 C10 . . . . 176.3(10) ?
C8 C9 C10 C11 . . . . 0(2) ?
C9 C10 C11 C12 . . . . 2(2) ?
C9 C10 C11 C14 . . . . -179.9(12) ?
C10 C11 C12 C13 . . . . -3(2) ?
C14 C11 C12 C13 . . . . 178.7(13) ?
C9 C8 C13 C12 . . . . 0(2) ?
Sn1 C8 C13 C12 . . . . -177.5(11) ?
C11 C12 C13 C8 . . . . 2(2) ?
O2 Sn2 C15 C20 . . . . -74.5(10) ?
C22 Sn2 C15 C20 . . . . 91.8(11) ?
O2 Sn2 C15 C20 2_665 . . . -5.6(10) ?
Br2 Sn2 C15 C20 . . . . -164.6(10) ?
O2 Sn2 C15 C16 . . . . 111.9(10) ?
C22 Sn2 C15 C16 . . . . -81.8(11) ?
O2 Sn2 C15 C16 2_665 . . . -179.3(9) ?
Br2 Sn2 C15 C16 . . . . 21.8(10) ?
C20 C15 C16 C17 . . . . 1.4(18) ?
Sn2 C15 C16 C17 . . . . 175.2(9) ?
C15 C16 C17 C18 . . . . 0.3(19) ?
C16 C17 C18 C19 . . . . -1.4(19) ?
C16 C17 C18 C21 . . . . -179.3(12) ?
C17 C18 C19 C20 . . . . 1(2) ?
C21 C18 C19 C20 . . . . 178.7(13) ?
C18 C19 C20 C15 . . . . 1(2) ?
C16 C15 C20 C19 . . . . -2.0(19) ?
Sn2 C15 C20 C19 . . . . -175.8(10) ?
O2 Sn2 C22 C27 . . . . -116.7(10) ?
C15 Sn2 C22 C27 . . . . 77.5(12) ?
O2 Sn2 C22 C27 2_665 . . . 174.9(10) ?
Br2 Sn2 C22 C27 . . . . -25.9(10) ?
O2 Sn2 C22 C23 . . . . 75.3(11) ?
C15 Sn2 C22 C23 . . . . -90.5(11) ?
O2 Sn2 C22 C23 2_665 . . . 6.9(10) ?
Br2 Sn2 C22 C23 . . . . 166.0(10) ?
C27 C22 C23 C24 . . . . 3.0(19) ?
Sn2 C22 C23 C24 . . . . 171.3(10) ?
C22 C23 C24 C25 . . . . -4(2) ?
C23 C24 C25 C26 . . . . 3(2) ?
C23 C24 C25 C28 . . . . -175.5(13) ?
C24 C25 C26 C27 . . . . -1(2) ?
C28 C25 C26 C27 . . . . 177.6(13) ?
C25 C26 C27 C22 . . . . 0(2) ?
C23 C22 C27 C26 . . . . -1(2) ?
Sn2 C22 C27 C26 . . . . -169.4(11) ?
